data_4121088
loop_
_publ_author_name
'Yu Hou'
'Lev N. Zakharov'
'May Nyman'

_publ_contact_author_address
;Oregon State University
Department of Chemistry
153 Gilbert Hall
Corvallis, OR, USA 97331
;
_publ_contact_author_email May.Nyman@oregonstate.edu
_publ_contact_author_name 'Dr. May NYMAN'
_publ_section_title
;
 Observing Assembly of Complex Inorganic Materials from Polyoxometalate
 Building Blocks
;
_journal_name_full 'Journal of the American Chemical Society'
_journal_page_first 16651
_journal_page_last 16657
_journal_paper_doi 10.1021/ja4086484
_journal_volume 135
_journal_year 2013
_chemical_formula_sum 'Cs85 Ge8 Nb104 O544'
_chemical_formula_weight 30244.71
_chemical_name_common 'cesium germanium tridecaniobate'
_chemical_name_systematic
; 
 ? 
;
_space_group_IT_number 227
_symmetry_cell_setting cubic
_symmetry_space_group_name_Hall '-F 4vw 2vw 3'
_symmetry_space_group_name_H-M 'F d -3 m :2'
_atom_sites_solution_hydrogens none
_atom_sites_solution_primary direct
_atom_sites_solution_secondary difmap
_audit_creation_method SHELXL-97
_cell_angle_alpha 90.00
_cell_angle_beta 90.00
_cell_angle_gamma 90.00
_cell_formula_units_Z 1
_cell_length_a 28.0150(6)
_cell_length_b 28.0150(6)
_cell_length_c 28.0150(6)
_cell_measurement_reflns_used 231
_cell_measurement_temperature 180(2)
_cell_measurement_theta_max 25.0
_cell_measurement_theta_min 1.0
_cell_volume 21987.3(8)
_computing_cell_refinement 'SMART 5.054 (Bruker, 1998)'
_computing_data_collection 'SMART 5.054 (Bruker, 1998)'
_computing_data_reduction 'SAINT 6.02 (Bruker, 2001)'
_computing_molecular_graphics 'SHELXTL 5.1  (Bruker, 1998)'
_computing_publication_material 'SHELXTL 5.1  (Bruker, 1998)'
_computing_structure_refinement 'SHELXL-97 (Sheldrick, 1997)'
_computing_structure_solution 'SHELXTL 5.1  (Bruker, 1998'
_diffrn_ambient_temperature 180(2)
_diffrn_detector_area_resol_mean 0
_diffrn_measured_fraction_theta_full 1.000
_diffrn_measured_fraction_theta_max 1.000
_diffrn_measurement_device_type 'CCD area detector'
_diffrn_measurement_method 'phi and omega scans'
_diffrn_radiation_monochromator graphite
_diffrn_radiation_source 'fine-focus sealed tube'
_diffrn_radiation_type MoK\a
_diffrn_radiation_wavelength 0.71073
_diffrn_reflns_av_R_equivalents 0.0294
_diffrn_reflns_av_sigmaI/netI 0.0063
_diffrn_reflns_limit_h_max 36
_diffrn_reflns_limit_h_min -36
_diffrn_reflns_limit_k_max 26
_diffrn_reflns_limit_k_min -36
_diffrn_reflns_limit_l_max 36
_diffrn_reflns_limit_l_min -36
_diffrn_reflns_number 61408
_diffrn_reflns_theta_full 27.98
_diffrn_reflns_theta_max 27.98
_diffrn_reflns_theta_min 1.26
_exptl_absorpt_coefficient_mu 5.112
_exptl_absorpt_correction_T_max 0.4515
_exptl_absorpt_correction_T_min 0.2436
_exptl_absorpt_correction_type numerical
_exptl_absorpt_process_details 'Bruker 2000'
_exptl_crystal_colour colorless
_exptl_crystal_density_diffrn 2.284
_exptl_crystal_description dodecahedron
_exptl_crystal_F_000 13547
_exptl_crystal_size_max 0.39
_exptl_crystal_size_mid 0.23
_exptl_crystal_size_min 0.19
_refine_diff_density_max 3.190
_refine_diff_density_min -2.099
_refine_diff_density_rms 0.624
_refine_ls_extinction_coef 0.00011(2)
_refine_ls_extinction_expression Fc^*^=kFc[1+0.001xFc^2^\l^3^/sin(2\q)]^-1/4^
_refine_ls_extinction_method none
_refine_ls_goodness_of_fit_ref 1.072
_refine_ls_hydrogen_treatment none
_refine_ls_matrix_type full
_refine_ls_number_parameters 65
_refine_ls_number_reflns 1309
_refine_ls_number_restraints 1
_refine_ls_restrained_S_all 1.072
_refine_ls_R_factor_all 0.0857
_refine_ls_R_factor_gt 0.0708
_refine_ls_shift/su_max 0.001
_refine_ls_shift/su_mean 0.000
_refine_ls_structure_factor_coef Fsqd
_refine_ls_weighting_details 'calc w=1/[\s^2^(Fo^2^)+(0.1560P)^2^+1567.1821P] where P=(Fo^2^+2Fc^2^)/3'
_refine_ls_weighting_scheme calc
_refine_ls_wR_factor_gt 0.2140
_refine_ls_wR_factor_ref 0.2387
_reflns_number_gt 1193
_reflns_number_total 1309
_reflns_threshold_expression >2sigma(I)
_cod_data_source_file ja4086484_si_003.cif
_cod_data_source_block shelxl
_cod_original_sg_symbol_Hall '-F 4vw 2vw'
_cod_original_sg_symbol_H-M 'F d -3 m'
_cod_database_code 4121088

loop_
_symmetry_equiv_pos_as_xyz
'x, y, z'
'-x+3/4, -y+1/4, z+1/2'
'-x+1/4, y+1/2, -z+3/4'
'x+1/2, -y+3/4, -z+1/4'
'z, x, y'
'z+1/2, -x+3/4, -y+1/4'
'-z+3/4, -x+1/4, y+1/2'
'-z+1/4, x+1/2, -y+3/4'
'y, z, x'
'-y+1/4, z+1/2, -x+3/4'
'y+1/2, -z+3/4, -x+1/4'
'-y+3/4, -z+1/4, x+1/2'
'y+3/4, x+1/4, -z+1/2'
'-y, -x, -z'
'y+1/4, -x+1/2, z+3/4'
'-y+1/2, x+3/4, z+1/4'
'x+3/4, z+1/4, -y+1/2'
'-x+1/2, z+3/4, y+1/4'
'-x, -z, -y'
'x+1/4, -z+1/2, y+3/4'
'z+3/4, y+1/4, -x+1/2'
'z+1/4, -y+1/2, x+3/4'
'-z+1/2, y+3/4, x+1/4'
'-z, -y, -x'
'x, y+1/2, z+1/2'
'-x+3/4, -y+3/4, z+1'
'-x+1/4, y+1, -z+5/4'
'x+1/2, -y+5/4, -z+3/4'
'z, x+1/2, y+1/2'
'z+1/2, -x+5/4, -y+3/4'
'-z+3/4, -x+3/4, y+1'
'-z+1/4, x+1, -y+5/4'
'y, z+1/2, x+1/2'
'-y+1/4, z+1, -x+5/4'
'y+1/2, -z+5/4, -x+3/4'
'-y+3/4, -z+3/4, x+1'
'y+3/4, x+3/4, -z+1'
'-y, -x+1/2, -z+1/2'
'y+1/4, -x+1, z+5/4'
'-y+1/2, x+5/4, z+3/4'
'x+3/4, z+3/4, -y+1'
'-x+1/2, z+5/4, y+3/4'
'-x, -z+1/2, -y+1/2'
'x+1/4, -z+1, y+5/4'
'z+3/4, y+3/4, -x+1'
'z+1/4, -y+1, x+5/4'
'-z+1/2, y+5/4, x+3/4'
'-z, -y+1/2, -x+1/2'
'x+1/2, y, z+1/2'
'-x+5/4, -y+1/4, z+1'
'-x+3/4, y+1/2, -z+5/4'
'x+1, -y+3/4, -z+3/4'
'z+1/2, x, y+1/2'
'z+1, -x+3/4, -y+3/4'
'-z+5/4, -x+1/4, y+1'
'-z+3/4, x+1/2, -y+5/4'
'y+1/2, z, x+1/2'
'-y+3/4, z+1/2, -x+5/4'
'y+1, -z+3/4, -x+3/4'
'-y+5/4, -z+1/4, x+1'
'y+5/4, x+1/4, -z+1'
'-y+1/2, -x, -z+1/2'
'y+3/4, -x+1/2, z+5/4'
'-y+1, x+3/4, z+3/4'
'x+5/4, z+1/4, -y+1'
'-x+1, z+3/4, y+3/4'
'-x+1/2, -z, -y+1/2'
'x+3/4, -z+1/2, y+5/4'
'z+5/4, y+1/4, -x+1'
'z+3/4, -y+1/2, x+5/4'
'-z+1, y+3/4, x+3/4'
'-z+1/2, -y, -x+1/2'
'x+1/2, y+1/2, z'
'-x+5/4, -y+3/4, z+1/2'
'-x+3/4, y+1, -z+3/4'
'x+1, -y+5/4, -z+1/4'
'z+1/2, x+1/2, y'
'z+1, -x+5/4, -y+1/4'
'-z+5/4, -x+3/4, y+1/2'
'-z+3/4, x+1, -y+3/4'
'y+1/2, z+1/2, x'
'-y+3/4, z+1, -x+3/4'
'y+1, -z+5/4, -x+1/4'
'-y+5/4, -z+3/4, x+1/2'
'y+5/4, x+3/4, -z+1/2'
'-y+1/2, -x+1/2, -z'
'y+3/4, -x+1, z+3/4'
'-y+1, x+5/4, z+1/4'
'x+5/4, z+3/4, -y+1/2'
'-x+1, z+5/4, y+1/4'
'-x+1/2, -z+1/2, -y'
'x+3/4, -z+1, y+3/4'
'z+5/4, y+3/4, -x+1/2'
'z+3/4, -y+1, x+3/4'
'-z+1, y+5/4, x+1/4'
'-z+1/2, -y+1/2, -x'
'-x, -y, -z'
'x-3/4, y-1/4, -z-1/2'
'x-1/4, -y-1/2, z-3/4'
'-x-1/2, y-3/4, z-1/4'
'-z, -x, -y'
'-z-1/2, x-3/4, y-1/4'
'z-3/4, x-1/4, -y-1/2'
'z-1/4, -x-1/2, y-3/4'
'-y, -z, -x'
'y-1/4, -z-1/2, x-3/4'
'-y-1/2, z-3/4, x-1/4'
'y-3/4, z-1/4, -x-1/2'
'-y-3/4, -x-1/4, z-1/2'
'y, x, z'
'-y-1/4, x-1/2, -z-3/4'
'y-1/2, -x-3/4, -z-1/4'
'-x-3/4, -z-1/4, y-1/2'
'x-1/2, -z-3/4, -y-1/4'
'x, z, y'
'-x-1/4, z-1/2, -y-3/4'
'-z-3/4, -y-1/4, x-1/2'
'-z-1/4, y-1/2, -x-3/4'
'z-1/2, -y-3/4, -x-1/4'
'z, y, x'
'-x, -y+1/2, -z+1/2'
'x-3/4, y+1/4, -z'
'x-1/4, -y, z-1/4'
'-x-1/2, y-1/4, z+1/4'
'-z, -x+1/2, -y+1/2'
'-z-1/2, x-1/4, y+1/4'
'z-3/4, x+1/4, -y'
'z-1/4, -x, y-1/4'
'-y, -z+1/2, -x+1/2'
'y-1/4, -z, x-1/4'
'-y-1/2, z-1/4, x+1/4'
'y-3/4, z+1/4, -x'
'-y-3/4, -x+1/4, z'
'y, x+1/2, z+1/2'
'-y-1/4, x, -z-1/4'
'y-1/2, -x-1/4, -z+1/4'
'-x-3/4, -z+1/4, y'
'x-1/2, -z-1/4, -y+1/4'
'x, z+1/2, y+1/2'
'-x-1/4, z, -y-1/4'
'-z-3/4, -y+1/4, x'
'-z-1/4, y, -x-1/4'
'z-1/2, -y-1/4, -x+1/4'
'z, y+1/2, x+1/2'
'-x+1/2, -y, -z+1/2'
'x-1/4, y-1/4, -z'
'x+1/4, -y-1/2, z-1/4'
'-x, y-3/4, z+1/4'
'-z+1/2, -x, -y+1/2'
'-z, x-3/4, y+1/4'
'z-1/4, x-1/4, -y'
'z+1/4, -x-1/2, y-1/4'
'-y+1/2, -z, -x+1/2'
'y+1/4, -z-1/2, x-1/4'
'-y, z-3/4, x+1/4'
'y-1/4, z-1/4, -x'
'-y-1/4, -x-1/4, z'
'y+1/2, x, z+1/2'
'-y+1/4, x-1/2, -z-1/4'
'y, -x-3/4, -z+1/4'
'-x-1/4, -z-1/4, y'
'x, -z-3/4, -y+1/4'
'x+1/2, z, y+1/2'
'-x+1/4, z-1/2, -y-1/4'
'-z-1/4, -y-1/4, x'
'-z+1/4, y-1/2, -x-1/4'
'z, -y-3/4, -x+1/4'
'z+1/2, y, x+1/2'
'-x+1/2, -y+1/2, -z'
'x-1/4, y+1/4, -z-1/2'
'x+1/4, -y, z-3/4'
'-x, y-1/4, z-1/4'
'-z+1/2, -x+1/2, -y'
'-z, x-1/4, y-1/4'
'z-1/4, x+1/4, -y-1/2'
'z+1/4, -x, y-3/4'
'-y+1/2, -z+1/2, -x'
'y+1/4, -z, x-3/4'
'-y, z-1/4, x-1/4'
'y-1/4, z+1/4, -x-1/2'
'-y-1/4, -x+1/4, z-1/2'
'y+1/2, x+1/2, z'
'-y+1/4, x, -z-3/4'
'y, -x-1/4, -z-1/4'
'-x-1/4, -z+1/4, y-1/2'
'x, -z-1/4, -y-1/4'
'x+1/2, z+1/2, y'
'-x+1/4, z, -y-3/4'
'-z-1/4, -y+1/4, x-1/2'
'-z+1/4, y, -x-3/4'
'z, -y-1/4, -x-1/4'
'z+1/2, y+1/2, x'

loop_
_atom_site_label
_atom_site_type_symbol
_atom_site_fract_x
_atom_site_fract_y
_atom_site_fract_z
_atom_site_U_iso_or_equiv
_atom_site_adp_type
_atom_site_occupancy
_atom_site_symmetry_multiplicity
_atom_site_calc_flag
_atom_site_refinement_flags
Cs1 Cs 0.7500 0.2500 0.0000 0.0234(5) Uani 1 12 d S
Nb1 Nb 0.62030(3) 0.21635(2) 0.03365(2) 0.0226(4) Uani 1 2 d S
Ge1 Ge 0.6250 0.1250 0.1250 0.0135(7) Uani 1 24 d S
O1 O 0.76021(19) 0.26021(19) 0.1169(3) 0.0269(16) Uani 1 2 d S
O3 O 0.5888(2) 0.1612(2) 0.0888(2) 0.019(2) Uani 1 6 d S
O4 O 0.5700(2) 0.1800(2) -0.0020(3) 0.0305(17) Uani 1 2 d S
O2 O 0.7349(3) 0.16603(19) 0.08397(19) 0.0229(15) Uani 1 2 d S
Cs1S Cs 0.4886(5) 0.2188(3) -0.0693(3) 0.050(4) Uiso 0.086(5) 1 d P
O2S O 0.7500 0.3557(14) 0.1057(14) 0.22(2) Uiso 1 2 d S
O3S O 1.0000 0.0000 0.0000 0.074(14) Uiso 0.70 12 d SP
O4S O 0.8286(7) 0.3286(7) 0.1779(11) 0.033(6) Uiso 0.30 2 d SP
O5 O 0.83097(5) 0.1250 0.1250 0.0400(5) Uani 0.17 4 d SPD
Nb2 Nb 0.7679(4) 0.1250 0.1250 0.040(2) Uani 0.17 4 d SPD
Cs2 Cs 0.83097(5) 0.1250 0.1250 0.0400(5) Uani 0.83 4 d SP
Cs2S Cs 0.5130(12) 0.2231(8) -0.0714(6) 0.091(7) Uiso 0.066(5) 1 d P
O6S O 0.823(3) 0.323(3) 0.211(5) 0.17(4) Uiso 0.30 2 d SP
O7S O 0.7616(6) 0.3564(6) 0.1047(7) 0.013(4) Uiso 0.25 1 d P
O8S O 0.422(3) 0.328(3) -0.078(3) 0.04(4) Uiso 0.10 6 d SP

loop_
_atom_site_aniso_label
_atom_site_aniso_U_11
_atom_site_aniso_U_22
_atom_site_aniso_U_33
_atom_site_aniso_U_23
_atom_site_aniso_U_13
_atom_site_aniso_U_12
Cs1 0.0234(5) 0.0234(5) 0.0234(5) 0.0048(3) 0.0048(3) -0.0048(3)
Nb1 0.0218(6) 0.0230(5) 0.0230(5) 0.0071(3) 0.0008(2) -0.0008(2)
Ge1 0.0135(7) 0.0135(7) 0.0135(7) 0.000 0.000 0.000
O1 0.026(2) 0.026(2) 0.030(4) 0.000(2) 0.000(2) -0.006(3)
O3 0.019(2) 0.019(2) 0.019(2) 0.002(3) -0.002(3) 0.002(3)
O4 0.033(3) 0.033(3) 0.025(4) 0.004(2) -0.004(2) -0.007(3)
O2 0.024(4) 0.022(2) 0.022(2) -0.002(3) 0.003(2) -0.003(2)
O5 0.0240(7) 0.0480(6) 0.0480(6) -0.0072(6) 0.000 0.000
Nb2 0.050(6) 0.035(3) 0.035(3) 0.001(4) 0.000 0.000
Cs2 0.0240(7) 0.0480(6) 0.0480(6) -0.0072(6) 0.000 0.000

loop_
_atom_type_symbol
_atom_type_description
_atom_type_scat_dispersion_real
_atom_type_scat_dispersion_imag
_atom_type_scat_source
O O 0.0106 0.0060 'International Tables Vol C Tables 4.2.6.8 and 6.1.1.4'
Ge Ge 0.1547 1.8001 'International Tables Vol C Tables 4.2.6.8 and 6.1.1.4'
Nb Nb -2.0727 0.6215 'International Tables Vol C Tables 4.2.6.8 and 6.1.1.4'
Cs Cs -0.3680 2.1192 'International Tables Vol C Tables 4.2.6.8 and 6.1.1.4'

loop_
_geom_angle_atom_site_label_1
_geom_angle_atom_site_label_2
_geom_angle_atom_site_label_3
_geom_angle
_geom_angle_site_symmetry_1
_geom_angle_site_symmetry_3
O1 Cs1 O1 180.0 . 169_655
O1 Cs1 O1 99.47(17) . 56_544
O1 Cs1 O1 80.53(17) 169_655 56_544
O1 Cs1 O1 80.53(17) . 155_664
O1 Cs1 O1 99.47(17) 169_655 155_664
O1 Cs1 O1 80.53(17) 56_544 155_664
O1 Cs1 O1 99.47(17) . 35_545
O1 Cs1 O1 80.53(17) 169_655 35_545
O1 Cs1 O1 99.47(17) 56_544 35_545
O1 Cs1 O1 179.996(1) 155_664 35_545
O1 Cs1 O1 80.53(17) . 128_665
O1 Cs1 O1 99.47(17) 169_655 128_665
O1 Cs1 O1 180.0 56_544 128_665
O1 Cs1 O1 99.47(17) 155_664 128_665
O1 Cs1 O1 80.53(17) 35_545 128_665
O1 Cs1 O2 51.36(12) . .
O1 Cs1 O2 128.64(12) 169_655 .
O1 Cs1 O2 89.78(19) 56_544 .
O1 Cs1 O2 128.64(12) 155_664 .
O1 Cs1 O2 51.36(12) 35_545 .
O1 Cs1 O2 90.23(19) 128_665 .
O1 Cs1 O2 89.77(19) . 35_545
O1 Cs1 O2 90.22(19) 169_655 35_545
O1 Cs1 O2 51.36(12) 56_544 35_545
O1 Cs1 O2 128.64(12) 155_664 35_545
O1 Cs1 O2 51.36(12) 35_545 35_545
O1 Cs1 O2 128.64(12) 128_665 35_545
O2 Cs1 O2 48.0(2) . 35_545
O1 Cs1 O2 128.64(12) . 169_655
O1 Cs1 O2 51.36(12) 169_655 169_655
O1 Cs1 O2 90.22(19) 56_544 169_655
O1 Cs1 O2 51.36(12) 155_664 169_655
O1 Cs1 O2 128.64(12) 35_545 169_655
O1 Cs1 O2 89.77(19) 128_665 169_655
O2 Cs1 O2 180.0 . 169_655
O2 Cs1 O2 132.0(2) 35_545 169_655
O1 Cs1 O2 128.64(12) . 128_665
O1 Cs1 O2 51.36(12) 169_655 128_665
O1 Cs1 O2 128.64(12) 56_544 128_665
O1 Cs1 O2 89.77(19) 155_664 128_665
O1 Cs1 O2 90.23(19) 35_545 128_665
O1 Cs1 O2 51.36(12) 128_665 128_665
O2 Cs1 O2 132.0(2) . 128_665
O2 Cs1 O2 132.0(2) 35_545 128_665
O2 Cs1 O2 48.0(2) 169_655 128_665
O1 Cs1 O2 51.36(12) . 56_544
O1 Cs1 O2 128.64(12) 169_655 56_544
O1 Cs1 O2 51.36(12) 56_544 56_544
O1 Cs1 O2 90.23(19) 155_664 56_544
O1 Cs1 O2 89.77(19) 35_545 56_544
O1 Cs1 O2 128.64(12) 128_665 56_544
O2 Cs1 O2 48.0(2) . 56_544
O2 Cs1 O2 48.0(2) 35_545 56_544
O2 Cs1 O2 132.0(2) 169_655 56_544
O2 Cs1 O2 180.0(3) 128_665 56_544
O1 Cs1 O2 90.23(19) . 155_664
O1 Cs1 O2 89.78(19) 169_655 155_664
O1 Cs1 O2 128.64(12) 56_544 155_664
O1 Cs1 O2 51.36(12) 155_664 155_664
O1 Cs1 O2 128.64(12) 35_545 155_664
O1 Cs1 O2 51.36(12) 128_665 155_664
O2 Cs1 O2 132.0(2) . 155_664
O2 Cs1 O2 180.0 35_545 155_664
O2 Cs1 O2 48.0(2) 169_655 155_664
O2 Cs1 O2 48.0(2) 128_665 155_664
O2 Cs1 O2 132.0(2) 56_544 155_664
O1 Nb1 O2 100.5(3) 56_544 35_545
O1 Nb1 O2 100.5(3) 56_544 56_544
O2 Nb1 O2 87.4(4) 35_545 56_544
O1 Nb1 O4 98.5(3) 56_544 12_554
O2 Nb1 O4 160.9(3) 35_545 12_554
O2 Nb1 O4 87.9(4) 56_544 12_554
O1 Nb1 O4 98.5(3) 56_544 .
O2 Nb1 O4 87.9(4) 35_545 .
O2 Nb1 O4 160.9(3) 56_544 .
O4 Nb1 O4 90.6(5) 12_554 .
O1 Nb1 O3 169.7(4) 56_544 .
O2 Nb1 O3 86.9(3) 35_545 .
O2 Nb1 O3 86.9(3) 56_544 .
O4 Nb1 O3 74.4(3) 12_554 .
O4 Nb1 O3 74.4(3) . .
O1 Nb1 Nb2 104.67(18) 56_544 82_545
O2 Nb1 Nb2 38.8(2) 35_545 82_545
O2 Nb1 Nb2 123.4(3) 56_544 82_545
O4 Nb1 Nb2 135.6(3) 12_554 82_545
O4 Nb1 Nb2 49.1(3) . 82_545
O3 Nb1 Nb2 76.61(17) . 82_545
O1 Nb1 Nb2 104.67(18) 56_544 77_545
O2 Nb1 Nb2 123.4(3) 35_545 77_545
O2 Nb1 Nb2 38.8(2) 56_544 77_545
O4 Nb1 Nb2 49.1(3) 12_554 77_545
O4 Nb1 Nb2 135.6(3) . 77_545
O3 Nb1 Nb2 76.61(17) . 77_545
Nb2 Nb1 Nb2 148.5(4) 82_545 77_545
O1 Nb1 Cs1 58.2(3) 56_544 .
O2 Nb1 Cs1 60.0(2) 35_545 .
O2 Nb1 Cs1 60.0(2) 56_544 .
O4 Nb1 Cs1 131.5(2) 12_554 .
O4 Nb1 Cs1 131.5(2) . .
O3 Nb1 Cs1 132.1(2) . .
Nb2 Nb1 Cs1 92.88(6) 82_545 .
Nb2 Nb1 Cs1 92.88(6) 77_545 .
O1 Nb1 Cs2S 61.3(5) 56_544 157_665
O2 Nb1 Cs2S 109.7(4) 35_545 157_665
O2 Nb1 Cs2S 156.4(5) 56_544 157_665
O4 Nb1 Cs2S 80.8(4) 12_554 157_665
O4 Nb1 Cs2S 40.8(5) . 157_665
O3 Nb1 Cs2S 109.5(5) . 157_665
Nb2 Nb1 Cs2S 78.0(4) 82_545 157_665
Nb2 Nb1 Cs2S 126.9(4) 77_545 157_665
Cs1 Nb1 Cs2S 113.7(3) . 157_665
O1 Nb1 Cs2S 61.3(5) 56_544 12_554
O2 Nb1 Cs2S 156.4(5) 35_545 12_554
O2 Nb1 Cs2S 109.7(4) 56_544 12_554
O4 Nb1 Cs2S 40.8(5) 12_554 12_554
O4 Nb1 Cs2S 80.8(4) . 12_554
O3 Nb1 Cs2S 109.5(5) . 12_554
Nb2 Nb1 Cs2S 126.9(4) 82_545 12_554
Nb2 Nb1 Cs2S 78.0(4) 77_545 12_554
Cs1 Nb1 Cs2S 113.7(3) . 12_554
Cs2S Nb1 Cs2S 49.7(8) 157_665 12_554
O1 Nb1 Cs1S 53.9(3) 56_544 157_665
O2 Nb1 Cs1S 116.0(3) 35_545 157_665
O2 Nb1 Cs1S 146.4(3) 56_544 157_665
O4 Nb1 Cs1S 76.8(3) 12_554 157_665
O4 Nb1 Cs1S 50.6(3) . 157_665
O3 Nb1 Cs1S 116.4(3) . 157_665
Nb2 Nb1 Cs1S 87.0(2) 82_545 157_665
Nb2 Nb1 Cs1S 119.9(2) 77_545 157_665
Cs1 Nb1 Cs1S 109.38(14) . 157_665
Cs2S Nb1 Cs1S 10.0(4) 157_665 157_665
Cs2S Nb1 Cs1S 41.8(5) 12_554 157_665
O3 Ge1 O3 109.472(2) . 76_445
O3 Ge1 O3 109.5 . 50_554
O3 Ge1 O3 109.5 76_445 50_554
O3 Ge1 O3 109.472(1) . 27_644
O3 Ge1 O3 109.470(1) 76_445 27_644
O3 Ge1 O3 109.470(3) 50_554 27_644
Nb1 O1 Cs1S 100.4(4) 35_545 137_755
Nb1 O1 Cs1S 100.4(4) 35_545 31_554
Cs1S O1 Cs1S 40.7(4) 137_755 31_554
Nb1 O1 Cs1 94.6(3) 35_545 .
Cs1S O1 Cs1 154.5(2) 137_755 .
Cs1S O1 Cs1 154.5(2) 31_554 .
Nb1 O1 Cs2S 92.3(5) 35_545 137_755
Cs1S O1 Cs2S 11.3(4) 137_755 137_755
Cs1S O1 Cs2S 49.6(5) 31_554 137_755
Cs1 O1 Cs2S 150.6(3) . 137_755
Nb1 O1 Cs2S 92.3(5) 35_545 31_554
Cs1S O1 Cs2S 49.6(5) 137_755 31_554
Cs1S O1 Cs2S 11.3(4) 31_554 31_554
Cs1 O1 Cs2S 150.6(3) . 31_554
Cs2S O1 Cs2S 57.1(7) 137_755 31_554
Ge1 O3 Nb1 122.8(2) . 6
Ge1 O3 Nb1 122.8(2) . 12_554
Nb1 O3 Nb1 93.5(3) 6 12_554
Ge1 O3 Nb1 122.8(2) . .
Nb1 O3 Nb1 93.5(3) 6 .
Nb1 O3 Nb1 93.5(3) 12_554 .
Nb1 O4 Nb1 117.8(4) 6 .
Nb1 O4 Nb2 88.0(3) 6 82_545
Nb1 O4 Nb2 88.0(3) . 82_545
Nb1 O4 Cs2S 122.0(6) 6 157_665
Nb1 O4 Cs2S 111.1(7) . 157_665
Nb2 O4 Cs2S 123.8(6) 82_545 157_665
Nb1 O4 Cs2S 111.1(7) 6 .
Nb1 O4 Cs2S 122.0(6) . .
Nb2 O4 Cs2S 123.8(6) 82_545 .
Cs2S O4 Cs2S 11.3(13) 157_665 .
Nb1 O4 Cs2 104.9(3) 6 82_545
Nb1 O4 Cs2 104.9(3) . 82_545
Nb2 O4 Cs2 33.8(3) 82_545 82_545
Cs2S O4 Cs2 90.1(5) 157_665 82_545
Cs2S O4 Cs2 90.1(5) . 82_545
Nb1 O4 Cs1S 129.2(3) 6 157_665
Nb1 O4 Cs1S 100.0(3) . 157_665
Nb2 O4 Cs1S 128.3(4) 82_545 157_665
Cs2S O4 Cs1S 11.5(6) 157_665 157_665
Cs2S O4 Cs1S 22.0(7) . 157_665
Cs2 O4 Cs1S 95.9(3) 82_545 157_665
Nb1 O4 Cs1S 100.0(3) 6 .
Nb1 O4 Cs1S 129.2(3) . .
Nb2 O4 Cs1S 128.3(4) 82_545 .
Cs2S O4 Cs1S 22.0(7) 157_665 .
Cs2S O4 Cs1S 11.5(6) . .
Cs2 O4 Cs1S 95.9(3) 82_545 .
Cs1S O4 Cs1S 31.1(4) 157_665 .
Nb2 O2 Nb1 99.8(2) . 56_544
Nb2 O2 Nb1 99.8(2) . 35_545
Nb1 O2 Nb1 149.1(4) 56_544 35_545
Nb2 O2 Cs1 143.1(4) . .
Nb1 O2 Cs1 89.3(2) 56_544 .
Nb1 O2 Cs1 89.3(2) 35_545 .
Cs2S Cs1S Cs2S 15.5(19) . 157_665
Cs2S Cs1S Cs1S 35.2(19) . 157_665
Cs2S Cs1S Cs1S 19.7(13) 157_665 157_665
Cs2S Cs1S O6S 172(3) . 82_545
Cs2S Cs1S O6S 161(5) 157_665 82_545
Cs1S Cs1S O6S 142(4) 157_665 82_545
Cs2S Cs1S O4S 156(2) . 82_545
Cs2S Cs1S O4S 168.8(12) 157_665 82_545
Cs1S Cs1S O4S 164.8(8) 157_665 82_545
O6S Cs1S O4S 24(4) 82_545 82_545
Cs2S Cs1S Cs1S 138.8(17) . 168_554
Cs2S Cs1S Cs1S 132.2(11) 157_665 168_554
Cs1S Cs1S Cs1S 119.999(1) 157_665 168_554
O6S Cs1S Cs1S 49(2) 82_545 168_554
O4S Cs1S Cs1S 58.9(5) 82_545 168_554
Cs2S Cs1S Cs2S 130(2) . 168_554
Cs2S Cs1S Cs2S 123.5(13) 157_665 168_554
Cs1S Cs1S Cs2S 112.7(5) 157_665 168_554
O6S Cs1S Cs2S 58(2) 82_545 168_554
O4S Cs1S Cs2S 67.5(6) 82_545 168_554
Cs1S Cs1S Cs2S 9.2(5) 168_554 168_554
Cs2S Cs1S O4 53.1(18) . .
Cs2S Cs1S O4 61.6(11) 157_665 .
Cs1S Cs1S O4 74.5(2) 157_665 .
O6S Cs1S O4 135(4) 82_545 .
O4S Cs1S O4 120.3(8) 82_545 .
Cs1S Cs1S O4 95.1(2) 168_554 .
Cs2S Cs1S O4 87.5(5) 168_554 .
Cs2S Cs1S Cs2S 124(2) . 6
Cs2S Cs1S Cs2S 116.3(16) 157_665 6
Cs1S Cs1S Cs2S 104.9(7) 157_665 6
O6S Cs1S Cs2S 63(2) 82_545 6
O4S Cs1S Cs2S 74.7(8) 82_545 6
Cs1S Cs1S Cs2S 15.9(6) 168_554 6
Cs2S Cs1S Cs2S 7.9(9) 168_554 6
O4 Cs1S Cs2S 86.0(5) . 6
Cs2S Cs1S O6S 54(3) . 56_544
Cs2S Cs1S O6S 39(3) 157_665 56_544
Cs1S Cs1S O6S 19(2) 157_665 56_544
O6S Cs1S O6S 123(7) 82_545 56_544
O4S Cs1S O6S 146(3) 82_545 56_544
Cs1S Cs1S O6S 109.2(15) 168_554 56_544
Cs2S Cs1S O6S 104.0(14) 168_554 56_544
O4 Cs1S O6S 91(2) . 56_544
Cs2S Cs1S O6S 96.3(14) 6 56_544
Cs2S Cs1S O1 100.5(19) . 82_545
Cs2S Cs1S O1 112.7(12) 157_665 82_545
Cs1S Cs1S O1 127.2(2) 157_665 82_545
O6S Cs1S O1 86(4) 82_545 82_545
O4S Cs1S O1 67.7(8) 82_545 82_545
Cs1S Cs1S O1 69.6(2) 168_554 82_545
Cs2S Cs1S O1 68.7(4) 168_554 82_545
O4 Cs1S O1 52.72(19) . 82_545
Cs2S Cs1S O1 73.9(6) 6 82_545
O6S Cs1S O1 142(2) 56_544 82_545
Cs2S Cs1S O2S 92.6(19) . 146
Cs2S Cs1S O2S 107.8(12) 157_665 146
Cs1S Cs1S O2S 127.0(4) 157_665 146
O6S Cs1S O2S 88(4) 82_545 146
O4S Cs1S O2S 63.6(7) 82_545 146
Cs1S Cs1S O2S 106.5(7) 168_554 146
Cs2S Cs1S O2S 110.1(9) 168_554 146
O4 Cs1S O2S 77.7(6) . 146
Cs2S Cs1S O2S 117.1(11) 6 146
O6S Cs1S O2S 143.3(18) 56_544 146
O1 Cs1S O2S 48.2(9) 82_545 146
O7S O2S Cs1S 90(6) 42_644 122_655
O7S O2S Cs1S 91(6) 42_644 137_755
Cs1S O2S Cs1S 126.0(17) 122_655 137_755
O7S O2S Cs2S 102(7) 42_644 122_655
Cs1S O2S Cs2S 11.6(4) 122_655 122_655
Cs1S O2S Cs2S 123.1(16) 137_755 122_655
O7S O2S Cs2S 79(6) 42_644 137_755
Cs1S O2S Cs2S 123.1(16) 122_655 137_755
Cs1S O2S Cs2S 11.6(4) 137_755 137_755
Cs2S O2S Cs2S 123.0(17) 122_655 137_755
O7S O2S Cs2 8(3) 42_644 77_545
Cs1S O2S Cs2 97.8(5) 122_655 77_545
Cs1S O2S Cs2 83.8(4) 137_755 77_545
Cs2S O2S Cs2 109.1(8) 122_655 77_545
Cs2S O2S Cs2 72.6(6) 137_755 77_545
O7S O2S Cs2 171(5) 42_644 106_665
Cs1S O2S Cs2 83.8(4) 122_655 106_665
Cs1S O2S Cs2 97.8(5) 137_755 106_665
Cs2S O2S Cs2 72.6(6) 122_655 106_665
Cs2S O2S Cs2 109.1(8) 137_755 106_665
Cs2 O2S Cs2 176.5(18) 77_545 106_665
O6S O4S Cs1S 48(5) . 137_755
O6S O4S Cs1S 48(5) . 31_554
Cs1S O4S Cs1S 62.3(9) 137_755 31_554
O6S O4S Cs2S 54(5) . 137_755
Cs1S O4S Cs2S 5.7(5) 137_755 137_755
Cs1S O4S Cs2S 66.9(9) 31_554 137_755
O6S O4S Cs2S 54(5) . 31_554
Cs1S O4S Cs2S 66.9(9) 137_755 31_554
Cs1S O4S Cs2S 5.7(5) 31_554 31_554
Cs2S O4S Cs2S 71.3(10) 137_755 31_554
O6S O4S Cs2 160(7) . 106_665
Cs1S O4S Cs2 144.1(8) 137_755 106_665
Cs1S O4S Cs2 144.1(8) 31_554 106_665
Cs2S O4S Cs2 138.5(7) 137_755 106_665
Cs2S O4S Cs2 138.5(7) 31_554 106_665
O6S O4S Cs2S 51(5) . 35_545
Cs1S O4S Cs2S 3.9(4) 137_755 35_545
Cs1S O4S Cs2S 66.1(8) 31_554 35_545
Cs2S O4S Cs2S 3.0(4) 137_755 35_545
Cs2S O4S Cs2S 70.7(9) 31_554 35_545
Cs2 O4S Cs2S 140.6(7) 106_665 35_545
O6S O4S Cs2S 51(5) . 142_656
Cs1S O4S Cs2S 66.1(8) 137_755 142_656
Cs1S O4S Cs2S 3.9(4) 31_554 142_656
Cs2S O4S Cs2S 70.7(9) 137_755 142_656
Cs2S O4S Cs2S 3.0(4) 31_554 142_656
Cs2 O4S Cs2S 140.6(7) 106_665 142_656
Cs2S O4S Cs2S 70.0(9) 35_545 142_656
O5 Nb2 O2 119.7(4) . 76_445
O5 Nb2 O2 119.7(4) . .
O2 Nb2 O2 120.6(7) 76_445 .
O5 Nb2 O4 101.6(3) . 56_544
O2 Nb2 O4 84.3(2) 76_445 56_544
O2 Nb2 O4 84.3(2) . 56_544
O5 Nb2 O4 101.6(3) . 31_554
O2 Nb2 O4 84.3(2) 76_445 31_554
O2 Nb2 O4 84.3(2) . 31_554
O4 Nb2 O4 156.8(7) 56_544 31_554
O5 Nb2 Nb1 119.42(18) . 56_544
O2 Nb2 Nb1 105.3(4) 76_445 56_544
O2 Nb2 Nb1 41.40(11) . 56_544
O4 Nb2 Nb1 42.92(14) 56_544 56_544
O4 Nb2 Nb1 122.3(3) 31_554 56_544
O5 Nb2 Nb1 119.42(18) . 57_554
O2 Nb2 Nb1 41.40(11) 76_445 57_554
O2 Nb2 Nb1 105.3(4) . 57_554
O4 Nb2 Nb1 42.92(14) 56_544 57_554
O4 Nb2 Nb1 122.3(3) 31_554 57_554
Nb1 Nb2 Nb1 71.39(15) 56_544 57_554
O5 Nb2 Nb1 119.42(18) . 35_545
O2 Nb2 Nb1 105.3(4) 76_445 35_545
O2 Nb2 Nb1 41.40(11) . 35_545
O4 Nb2 Nb1 122.3(3) 56_544 35_545
O4 Nb2 Nb1 42.92(14) 31_554 35_545
Nb1 Nb2 Nb1 80.59(18) 56_544 35_545
Nb1 Nb2 Nb1 121.2(4) 57_554 35_545
O5 Nb2 Nb1 119.42(18) . 31_554
O2 Nb2 Nb1 41.40(11) 76_445 31_554
O2 Nb2 Nb1 105.3(4) . 31_554
O4 Nb2 Nb1 122.3(3) 56_544 31_554
O4 Nb2 Nb1 42.92(14) 31_554 31_554
Nb1 Nb2 Nb1 121.2(4) 56_544 31_554
Nb1 Nb2 Nb1 80.59(18) 57_554 31_554
Nb1 Nb2 Nb1 71.39(15) 35_545 31_554
O5 Nb2 Cs2S 70.3(3) . 189_655
O2 Nb2 Cs2S 102.8(4) 76_445 189_655
O2 Nb2 Cs2S 96.5(4) . 189_655
O4 Nb2 Cs2S 31.6(3) 56_544 189_655
O4 Nb2 Cs2S 171.1(5) 31_554 189_655
Nb1 Nb2 Cs2S 61.5(4) 56_544 189_655
Nb1 Nb2 Cs2S 66.1(3) 57_554 189_655
Nb1 Nb2 Cs2S 137.5(4) 35_545 189_655
Nb1 Nb2 Cs2S 144.1(4) 31_554 189_655
O5 Nb2 Cs2S 70.3(3) . 56_544
O2 Nb2 Cs2S 96.5(4) 76_445 56_544
O2 Nb2 Cs2S 102.8(4) . 56_544
O4 Nb2 Cs2S 31.6(3) 56_544 56_544
O4 Nb2 Cs2S 171.1(5) 31_554 56_544
Nb1 Nb2 Cs2S 66.1(3) 56_544 56_544
Nb1 Nb2 Cs2S 61.5(4) 57_554 56_544
Nb1 Nb2 Cs2S 144.1(4) 35_545 56_544
Nb1 Nb2 Cs2S 137.5(4) 31_554 56_544
Cs2S Nb2 Cs2S 7.1(8) 189_655 56_544
Cs2S Cs2S Cs1S 144.8(19) 157_665 .
Cs2S Cs2S Cs1S 19.7(13) 157_665 157_665
Cs1S Cs2S Cs1S 125(3) . 157_665
Cs2S Cs2S O6S 143(3) 157_665 82_545
Cs1S Cs2S O6S 6(3) . 82_545
Cs1S Cs2S O6S 124(3) 157_665 82_545
Cs2S Cs2S O4 84.3(6) 157_665 .
Cs1S Cs2S O4 115(2) . .
Cs1S Cs2S O4 96.4(15) 157_665 .
O6S Cs2S O4 121(3) 82_545 .
Cs2S Cs2S Cs1S 126.9(5) 157_665 168_554
Cs1S Cs2S Cs1S 32.0(14) . 168_554
Cs1S Cs2S Cs1S 110.9(13) 157_665 168_554
O6S Cs2S Cs1S 37.3(17) 82_545 168_554
O4 Cs2S Cs1S 91.9(7) . 168_554
Cs2S Cs2S O4S 160.9(7) 157_665 82_545
Cs1S Cs2S O4S 18.4(16) . 82_545
Cs1S Cs2S O4S 141.8(17) 157_665 82_545
O6S Cs2S O4S 18(3) 82_545 82_545
O4 Cs2S O4S 111.7(10) . 82_545
Cs1S Cs2S O4S 45.6(6) 168_554 82_545
Cs2S Cs2S O6S 30(3) 157_665 56_544
Cs1S Cs2S O6S 115(3) . 56_544
Cs1S Cs2S O6S 11(3) 157_665 56_544
O6S Cs2S O6S 113(6) 82_545 56_544
O4 Cs2S O6S 106(2) . 56_544
Cs1S Cs2S O6S 105(2) 168_554 56_544
O4S Cs2S O6S 131(3) 82_545 56_544
Cs2S Cs2S Cs1S 45.2(7) 157_665 12_554
Cs1S Cs2S Cs1S 105.0(19) . 12_554
Cs1S Cs2S Cs1S 31.9(7) 157_665 12_554
O6S Cs2S Cs1S 106(3) 82_545 12_554
O4 Cs2S Cs1S 84.7(6) . 12_554
Cs1S Cs2S Cs1S 81.7(7) 168_554 12_554
O4S Cs2S Cs1S 123.3(10) 82_545 12_554
O6S Cs2S Cs1S 32.5(14) 56_544 12_554
Cs2S Cs2S Cs2S 119.995(16) 157_665 168_554
Cs1S Cs2S Cs2S 41.2(17) . 168_554
Cs1S Cs2S Cs2S 105.6(11) 157_665 168_554
O6S Cs2S Cs2S 46.5(17) 82_545 168_554
O4 Cs2S Cs2S 84.9(6) . 168_554
Cs1S Cs2S Cs2S 9.2(5) 168_554 168_554
O4S Cs2S Cs2S 54.4(5) 82_545 168_554
O6S Cs2S Cs2S 100.9(19) 56_544 168_554
Cs1S Cs2S Cs2S 75.1(7) 12_554 168_554
Cs2S Cs2S O4S 16.1(7) 157_665 56_544
Cs1S Cs2S O4S 129(2) . 56_544
Cs1S Cs2S O4S 7.3(8) 157_665 56_544
O6S Cs2S O4S 127(3) 82_545 56_544
O4 Cs2S O4S 98.0(10) . 56_544
Cs1S Cs2S O4S 117.8(7) 168_554 56_544
O4S Cs2S O4S 144.8(14) 82_545 56_544
O6S Cs2S O4S 15(2) 56_544 56_544
Cs1S Cs2S O4S 39.1(5) 12_554 56_544
Cs2S Cs2S O4S 112.8(5) 168_554 56_544
Cs2S Cs2S O7S 133.5(6) 157_665 146
Cs1S Cs2S O7S 81(2) . 146
Cs1S Cs2S O7S 152.3(17) 157_665 146
O6S Cs2S O7S 81(3) 82_545 146
O4 Cs2S O7S 77.4(6) . 146
Cs1S Cs2S O7S 96.4(9) 168_554 146
O4S Cs2S O7S 63.0(8) 82_545 146
O6S Cs2S O7S 158(2) 56_544 146
Cs1S Cs2S O7S 161.9(7) 12_554 146
Cs2S Cs2S O7S 100.7(6) 168_554 146
O4S Cs2S O7S 145.7(10) 56_544 146
O4S O6S Cs1S 107(8) . 137_755
O4S O6S Cs1S 107(8) . 31_554
Cs1S O6S Cs1S 83(5) 137_755 31_554
O4S O6S Cs2S 108(7) . 137_755
Cs1S O6S Cs2S 2.4(9) 137_755 137_755
Cs1S O6S Cs2S 85(4) 31_554 137_755
O4S O6S Cs2S 108(7) . 31_554
Cs1S O6S Cs2S 85(4) 137_755 31_554
Cs1S O6S Cs2S 2.4(9) 31_554 31_554
Cs2S O6S Cs2S 87(3) 137_755 31_554
O4S O6S Cs2S 114(6) . 35_545
Cs1S O6S Cs2S 7.8(19) 137_755 35_545
Cs1S O6S Cs2S 84(4) 31_554 35_545
Cs2S O6S Cs2S 6.6(9) 137_755 35_545
Cs2S O6S Cs2S 86(3) 31_554 35_545
O4S O6S Cs2S 114(6) . 142_656
Cs1S O6S Cs2S 84(4) 137_755 142_656
Cs1S O6S Cs2S 7.8(19) 31_554 142_656
Cs2S O6S Cs2S 86(3) 137_755 142_656
Cs2S O6S Cs2S 6.6(9) 31_554 142_656
Cs2S O6S Cs2S 85(3) 35_545 142_656
O4S O6S Cs1S 126(6) . 35_545
Cs1S O6S Cs1S 19(2) 137_755 35_545
Cs1S O6S Cs1S 82(4) 31_554 35_545
Cs2S O6S Cs1S 17.8(11) 137_755 35_545
Cs2S O6S Cs1S 84(3) 31_554 35_545
Cs2S O6S Cs1S 11.3(7) 35_545 35_545
Cs2S O6S Cs1S 81(3) 142_656 35_545
O4S O6S Cs1S 126(6) . 142_656
Cs1S O6S Cs1S 82(4) 137_755 142_656
Cs1S O6S Cs1S 19(2) 31_554 142_656
Cs2S O6S Cs1S 84(3) 137_755 142_656
Cs2S O6S Cs1S 17.8(11) 31_554 142_656
Cs2S O6S Cs1S 81(3) 35_545 142_656
Cs2S O6S Cs1S 11.3(7) 142_656 142_656
Cs1S O6S Cs1S 76(2) 35_545 142_656
O7S O7S Cs2 171(3) 42_644 106_665
O7S O7S Cs1S 85(3) 42_644 137_755
Cs2 O7S Cs1S 104.1(5) 106_665 137_755
O7S O7S Cs1S 84(3) 42_644 122_655
Cs2 O7S Cs1S 88.7(5) 106_665 122_655
Cs1S O7S Cs1S 124.7(6) 137_755 122_655
O7S O7S Cs2S 96(3) 42_644 122_655
Cs2 O7S Cs2S 77.4(6) 106_665 122_655
Cs1S O7S Cs2S 123.9(7) 137_755 122_655
Cs1S O7S Cs2S 11.8(4) 122_655 122_655
O7S O7S Cs2S 73(3) 42_644 137_755
Cs2 O7S Cs2S 115.0(7) 106_665 137_755
Cs1S O7S Cs2S 11.3(4) 137_755 137_755
Cs1S O7S Cs2S 120.0(6) 122_655 137_755
Cs2S O7S Cs2S 121.9(8) 122_655 137_755
O7S O7S Cs2S 102(3) 42_644 14_665
Cs2 O7S Cs2S 71.9(4) 106_665 14_665
Cs1S O7S Cs2S 122.1(6) 137_755 14_665
Cs1S O7S Cs2S 17.8(4) 122_655 14_665
Cs2S O7S Cs2S 6.0(7) 122_655 14_665
Cs2S O7S Cs2S 121.4(8) 137_755 14_665
Cs1S O8S Cs1S 58(2) 168_554 162_565
Cs1S O8S Cs1S 67(3) 168_554 12_554
Cs1S O8S Cs1S 27.2(12) 162_565 12_554
Cs1S O8S Cs1S 37.2(16) 168_554 .
Cs1S O8S Cs1S 67(3) 162_565 .
Cs1S O8S Cs1S 58(2) 12_554 .
Cs1S O8S Cs1S 58(2) 168_554 157_665
Cs1S O8S Cs1S 58(2) 162_565 157_665
Cs1S O8S Cs1S 37.2(16) 12_554 157_665
Cs1S O8S Cs1S 27.2(12) . 157_665
Cs1S O8S Cs1S 27.2(12) 168_554 6
Cs1S O8S Cs1S 37.2(16) 162_565 6
Cs1S O8S Cs1S 58(2) 12_554 6
Cs1S O8S Cs1S 58(2) . 6
Cs1S O8S Cs1S 67(3) 157_665 6

loop_
_geom_bond_atom_site_label_1
_geom_bond_atom_site_label_2
_geom_bond_distance
_geom_bond_site_symmetry_2
Cs1 O1 3.301(8) .
Cs1 O1 3.301(8) 169_655
Cs1 O1 3.301(8) 56_544
Cs1 O1 3.301(8) 155_664
Cs1 O1 3.301(8) 35_545
Cs1 O1 3.301(8) 128_665
Cs1 O2 3.354(7) .
Cs1 O2 3.354(7) 35_545
Cs1 O2 3.354(7) 169_655
Cs1 O2 3.354(7) 128_665
Cs1 O2 3.354(7) 56_544
Cs1 O2 3.354(7) 155_664
Nb1 O1 1.774(8) 56_544
Nb1 O2 1.974(2) 35_545
Nb1 O2 1.974(2) 56_544
Nb1 O4 2.005(4) 12_554
Nb1 O4 2.005(4) .
Nb1 O3 2.358(7) .
Nb1 Nb2 2.942(5) 82_545
Nb1 Nb2 2.942(5) 77_545
Nb1 Cs2S 3.980(19) 157_665
Nb1 Cs2S 3.980(19) 12_554
Nb1 Cs1S 4.018(9) 157_665
Ge1 O3 1.755(12) .
Ge1 O3 1.755(12) 76_445
Ge1 O3 1.755(12) 50_554
Ge1 O3 1.755(12) 27_644
O1 Nb1 1.774(8) 35_545
O1 Cs1S 3.299(12) 137_755
O1 Cs1S 3.299(12) 31_554
O1 Cs2S 3.49(2) 137_755
O1 Cs2S 3.49(2) 31_554
O3 Nb1 2.357(7) 6
O3 Nb1 2.357(7) 12_554
O4 Nb1 2.005(4) 6
O4 Nb2 2.225(10) 82_545
O4 Cs2S 2.79(2) 157_665
O4 Cs2S 2.79(2) .
O4 Cs2 3.106(9) 82_545
O4 Cs1S 3.152(14) 157_665
O4 Cs1S 3.153(14) .
O2 Nb2 1.871(9) .
O2 Nb1 1.974(2) 56_544
O2 Nb1 1.974(2) 35_545
Cs1S Cs2S 0.70(3) .
Cs1S Cs2S 1.19(4) 157_665
Cs1S Cs1S 1.69(2) 157_665
Cs1S O6S 1.74(8) 82_545
Cs1S O4S 2.22(3) 82_545
Cs1S Cs1S 2.29(2) 168_554
Cs1S Cs2S 2.86(4) 168_554
Cs1S Cs2S 3.22(2) 6
Cs1S O6S 3.24(9) 56_544
Cs1S O1 3.299(12) 82_545
Cs1S O2S 3.34(3) 146
O2S O7S 0.328(15) 42_644
O2S Cs1S 3.34(3) 122_655
O2S Cs1S 3.34(3) 137_755
O2S Cs2S 3.45(3) 122_655
O2S Cs2S 3.45(3) 137_755
O2S Cs2 3.6105(17) 77_545
O2S Cs2 3.6105(17) 106_665
O4S O6S 0.95(12) .
O4S Cs1S 2.22(3) 137_755
O4S Cs1S 2.22(3) 31_554
O4S Cs2S 2.87(4) 137_755
O4S Cs2S 2.87(4) 31_554
O4S Cs2 3.28(3) 106_665
O4S Cs2S 3.39(4) 35_545
O4S Cs2S 3.39(4) 142_656
O5 Nb2 1.766(11) .
Nb2 O2 1.871(9) 76_445
Nb2 O4 2.225(10) 56_544
Nb2 O4 2.225(10) 31_554
Nb2 Nb1 2.942(5) 56_544
Nb2 Nb1 2.942(5) 57_554
Nb2 Nb1 2.942(5) 35_545
Nb2 Nb1 2.942(5) 31_554
Nb2 Cs2S 4.43(2) 189_655
Nb2 Cs2S 4.43(2) 56_544
Cs2S Cs2S 0.55(7) 157_665
Cs2S Cs1S 1.19(4) 157_665
Cs2S O6S 2.43(8) 82_545
Cs2S Cs1S 2.86(4) 168_554
Cs2S O4S 2.87(4) 82_545
Cs2S O6S 2.89(8) 56_544
Cs2S Cs1S 3.22(2) 12_554
Cs2S Cs2S 3.34(5) 168_554
Cs2S O4S 3.39(4) 56_544
Cs2S O7S 3.40(3) 146
O6S Cs1S 1.74(8) 137_755
O6S Cs1S 1.74(8) 31_554
O6S Cs2S 2.43(8) 137_755
O6S Cs2S 2.43(8) 31_554
O6S Cs2S 2.89(8) 35_545
O6S Cs2S 2.89(8) 142_656
O6S Cs1S 3.24(9) 35_545
O6S Cs1S 3.24(9) 142_656
O7S O7S 0.66(3) 42_644
O7S Cs2 3.286(15) 106_665
O7S Cs1S 3.36(2) 137_755
O7S Cs1S 3.36(2) 122_655
O7S Cs2S 3.40(3) 122_655
O7S Cs2S 3.53(3) 137_755
O7S Cs2S 3.80(4) 14_665
O8S Cs1S 3.59(14) 168_554
O8S Cs1S 3.59(14) 162_565
O8S Cs1S 3.59(14) 12_554
O8S Cs1S 3.59(14) 157_665
O8S Cs1S 3.59(14) 6
